data_7713236
loop_
_publ_author_name
'Raymond, Jaclyn'
'Abozeid, Samira M.'
'Sokolow, Gregory Evan'
'Bond, Christopher J.'
'Yap, Constance E.'
'Nazarenko, Alexander Y.'
'Morrow, Janet'

_publ_section_title
;
 Co(II) complexes of tetraazamacrocycles appended with amide or
 hydroxypropyl groups as paraCEST agents
;
_journal_name_full 'Dalton Transactions'
_journal_paper_doi 10.1039/D3DT01572F
_journal_year 2023
_chemical_formula_moiety 'C28 H42 Co N6 O2, 2(Cl), 6(H2 O)'
_chemical_formula_sum 'C28 H54 Cl2 Co N6 O8'
_chemical_formula_weight 732.60
_space_group_crystal_system monoclinic
_space_group_IT_number 14
_space_group_name_Hall '-P 2yn'
_space_group_name_H-M_alt 'P 1 21/n 1'
_atom_sites_solution_hydrogens mixed
_atom_sites_solution_primary dual
_audit_creation_date 2023-05-10
_audit_creation_method
;
Olex2 1.5-beta
(compiled 2023.03.06 svn.rbb2c1857 for OlexSys, GUI svn.r6748)
;
_audit_update_record
;
2023-05-10 deposited with the CCDC.	2023-06-26 downloaded from the CCDC.
;
_cell_angle_alpha 90
_cell_angle_beta 96.926(2)
_cell_angle_gamma 90
_cell_formula_units_Z 4
_cell_length_a 10.9214(7)
_cell_length_b 22.7525(13)
_cell_length_c 14.3494(9)
_cell_measurement_reflns_used 9164
_cell_measurement_temperature 113.65
_cell_measurement_theta_max 30.596
_cell_measurement_theta_min 2.852
_cell_volume 3539.7(4)
_computing_cell_refinement 'SAINT V8.40B (?, 2016)'
_computing_data_reduction 'SAINT V8.40B (?, 2016)'
_computing_molecular_graphics 'Olex2 1.5-beta (Dolomanov et al., 2009)'
_computing_publication_material 'Olex2 1.5-beta (Dolomanov et al., 2009)'
_computing_structure_refinement 'SHELXL 2019/3 (Sheldrick, 2015)'
_computing_structure_solution 'SHELXT 2018/2 (Sheldrick, 2018)'
_diffrn_ambient_temperature 113.65
_diffrn_measured_fraction_theta_full 0.998
_diffrn_measured_fraction_theta_max 0.998
_diffrn_measurement_device_type 'Bruker D8 Venture Photon 100'
_diffrn_measurement_method '\f and \w scans'
_diffrn_radiation_type MoK\a
_diffrn_radiation_wavelength 0.71073
_diffrn_reflns_av_R_equivalents 0.0352
_diffrn_reflns_av_unetI/netI 0.0196
_diffrn_reflns_Laue_measured_fraction_full 0.998
_diffrn_reflns_Laue_measured_fraction_max 0.998
_diffrn_reflns_limit_h_max 15
_diffrn_reflns_limit_h_min -15
_diffrn_reflns_limit_k_max 32
_diffrn_reflns_limit_k_min -32
_diffrn_reflns_limit_l_max 20
_diffrn_reflns_limit_l_min -20
_diffrn_reflns_number 85756
_diffrn_reflns_point_group_measured_fraction_full 0.998
_diffrn_reflns_point_group_measured_fraction_max 0.998
_diffrn_reflns_theta_full 25.242
_diffrn_reflns_theta_max 30.609
_diffrn_reflns_theta_min 2.852
_diffrn_source_current 30.0
_diffrn_source_power 1.35
_diffrn_source_voltage 45.0
_diffrn_standards_number 0
_exptl_absorpt_coefficient_mu 0.689
_exptl_absorpt_correction_T_max 1.0000
_exptl_absorpt_correction_T_min 0.9044
_exptl_absorpt_correction_type multi-scan
_exptl_absorpt_process_details
;
SADABS-2016/2 (Bruker,2016/2) was used for absorption correction.
wR2(int) was 0.0644 before and 0.0508 after correction.
The Ratio of minimum to maximum transmission is 0.9044.
The \l/2 correction factor is Not present.
;
_exptl_crystal_colour 'clear pink'
_exptl_crystal_colour_lustre clear
_exptl_crystal_colour_primary pink
_exptl_crystal_density_diffrn 1.375
_exptl_crystal_description block
_exptl_crystal_F_000 1556
_exptl_crystal_size_max 0.175
_exptl_crystal_size_mid 0.15
_exptl_crystal_size_min 0.1
_refine_diff_density_max 0.786
_refine_diff_density_min -0.765
_refine_diff_density_rms 0.063
_refine_ls_extinction_coef 0.0026(3)
_refine_ls_extinction_expression Fc^*^=kFc[1+0.001xFc^2^\l^3^/sin(2\q)]^-1/4^
_refine_ls_extinction_method 'SHELXL-2019/2 (Sheldrick 2019)'
_refine_ls_goodness_of_fit_ref 1.057
_refine_ls_hydrogen_treatment constr
_refine_ls_matrix_type full
_refine_ls_number_parameters 438
_refine_ls_number_reflns 10903
_refine_ls_number_restraints 0
_refine_ls_restrained_S_all 1.057
_refine_ls_R_factor_all 0.0413
_refine_ls_R_factor_gt 0.0334
_refine_ls_shift/su_max 0.002
_refine_ls_shift/su_mean 0.000
_refine_ls_structure_factor_coef Fsqd
_refine_ls_weighting_details 'w=1/[\s^2^(Fo^2^)+(0.0350P)^2^+2.6938P] where P=(Fo^2^+2Fc^2^)/3'
_refine_ls_weighting_scheme calc
_refine_ls_wR_factor_gt 0.0815
_refine_ls_wR_factor_ref 0.0864
_reflns_Friedel_coverage 0.000
_reflns_number_gt 9481
_reflns_number_total 10903
_reflns_threshold_expression 'I > 2\s(I)'
_cod_data_source_file d3dt01572f2.cif
_cod_data_source_block 4
_cod_database_code 7713236
_shelx_shelxl_version_number 2019/3
_shelx_space_group_comment
;
The symmetry employed for this shelxl refinement is uniquely defined
by the following loop, which should always be used as a source of
symmetry information in preference to the above space-group names.
They are only intended as comments.
;
_shelx_estimated_absorpt_t_max 0.934
_shelx_estimated_absorpt_t_min 0.889
_olex2_refinement_description
;
1. Fixed Uiso
 At 1.2 times of:
  All C(H) groups, All C(H,H) groups, All N(H,H) groups
 At 1.5 times of:
  All O(H,H) groups
2. Others
 Sof(O4B)=Sof(H4BA)=Sof(H4BB)=1-FVAR(1)
 Sof(O4A)=Sof(H4AA)=Sof(H4AB)=FVAR(1)
3.a Free rotating group:
 O8(H8C,H8D), O7(H7C,H7D), O3(H3C,H3D), O4A(H4AA,H4AB), O6(H6E,H6F), O5(H5E,
 H5F), O4B(H4BA,H4BB)
3.b Secondary CH2 refined with riding coordinates:
 C1(H1A,H1B), C2(H2A,H2B), C18(H18A,H18B), C5(H5C,H5D), C20(H20A,H20B), C3(H3A,
 H3B), C11(H11A,H11B), C27(H27A,H27B), C6(H6C,H6D), C9(H9A,H9B), C7(H7A,H7B),
 C10(H10A,H10B), C4(H4A,H4B), C8(H8A,H8B)
3.c Aromatic/amide H refined with riding coordinates:
 C22(H22), C26(H26), C17(H17), C13(H13), C23(H23), C25(H25), C24(H24),
 C14(H14), C16(H16), C15(H15)
3.d X=CH2 refined with riding coordinates:
 N5(H5A,H5B), N6(H6A,H6B)
;
_olex2_submission_special_instructions 'No special instructions were received'

loop_
_space_group_symop_operation_xyz
'x, y, z'
'-x+1/2, y+1/2, -z+1/2'
'-x, -y, -z'
'x-1/2, -y-1/2, z-1/2'

loop_
_atom_site_label
_atom_site_type_symbol
_atom_site_fract_x
_atom_site_fract_y
_atom_site_fract_z
_atom_site_U_iso_or_equiv
_atom_site_adp_type
_atom_site_occupancy
_atom_site_site_symmetry_order
_atom_site_calc_flag
_atom_site_refinement_flags_posn
_atom_site_refinement_flags_adp
_atom_site_refinement_flags_occupancy
_atom_site_disorder_assembly
_atom_site_disorder_group
Co1 Co 0.56531(2) 0.77786(2) 0.32515(2) 0.01168(5) Uani 1 1 d . . . . .
Cl1 Cl 0.48090(3) 0.28984(2) 0.06323(2) 0.01897(7) Uani 1 1 d . . . . .
Cl2 Cl 0.84862(4) 0.56425(2) 0.14784(3) 0.02823(8) Uani 1 1 d . . . . .
O1 O 0.44453(8) 0.71333(4) 0.26380(7) 0.01551(17) Uani 1 1 d . . . . .
O2 O 0.39390(8) 0.80530(4) 0.36106(7) 0.01543(17) Uani 1 1 d . . . . .
O8 O 0.57172(12) 0.53076(5) 0.12680(9) 0.0295(2) Uani 1 1 d G . . . .
H8C H 0.559434 0.493846 0.113325 0.044 Uiso 1 1 d G U . . .
H8D H 0.651435 0.534135 0.138535 0.044 Uiso 1 1 d G U . . .
N4 N 0.62154(9) 0.71760(5) 0.44493(7) 0.01275(19) Uani 1 1 d . . . . .
N2 N 0.57871(10) 0.84537(5) 0.21610(8) 0.01456(19) Uani 1 1 d . . . . .
O7 O 0.47620(13) 0.42752(5) 0.05767(9) 0.0318(3) Uani 1 1 d G . . . .
H7C H 0.486012 0.389767 0.064107 0.048 Uiso 1 1 d G U . . .
H7D H 0.472185 0.433495 -0.002555 0.048 Uiso 1 1 d G U . . .
N3 N 0.61603(10) 0.85652(5) 0.42123(8) 0.01432(19) Uani 1 1 d . . . . .
N1 N 0.69189(10) 0.71987(5) 0.25399(7) 0.01381(19) Uani 1 1 d . . . . .
O3 O 0.17638(12) 0.71611(6) 0.30499(11) 0.0390(3) Uani 1 1 d G . . . .
H3C H 0.133929 0.734689 0.343193 0.059 Uiso 1 1 d G U . . .
H3D H 0.249468 0.731594 0.307391 0.059 Uiso 1 1 d G U . . .
N5 N 0.43568(11) 0.62028(5) 0.20916(9) 0.0197(2) Uani 1 1 d . . . . .
H5A H 0.362945 0.614415 0.228070 0.024 Uiso 1 1 calc R U . . .
H5B H 0.471421 0.591943 0.180616 0.024 Uiso 1 1 calc R U . . .
N6 N 0.29720(11) 0.84436(6) 0.47683(9) 0.0237(3) Uani 1 1 d . . . . .
H6A H 0.230196 0.823462 0.460640 0.028 Uiso 1 1 calc R U . . .
H6B H 0.300377 0.868750 0.524654 0.028 Uiso 1 1 calc R U . . .
O4A O 0.24869(14) 0.59784(7) 0.31869(12) 0.0345(4) Uani 0.853(4) 1 d G . P A 1
H4AA H 0.200617 0.572902 0.286089 0.052 Uiso 0.853(4) 1 d G U P A 1
H4AB H 0.208218 0.630822 0.313731 0.052 Uiso 0.853(4) 1 d G U P A 1
C19 C 0.39258(11) 0.83912(6) 0.42957(9) 0.0151(2) Uani 1 1 d . . . . .
O6 O 0.24380(17) 0.49089(7) 0.05684(11) 0.0510(4) Uani 1 1 d G . . . .
H6E H 0.309554 0.469252 0.068499 0.077 Uiso 1 1 d G U . . .
H6F H 0.211159 0.479846 0.001300 0.077 Uiso 1 1 d G U . . .
C28 C 0.49080(12) 0.67125(6) 0.22352(9) 0.0146(2) Uani 1 1 d . . . . .
C1 C 0.75708(12) 0.68312(6) 0.33034(9) 0.0164(2) Uani 1 1 d . . . . .
H1A H 0.827104 0.705634 0.362983 0.020 Uiso 1 1 calc R U . . .
H1B H 0.790757 0.647625 0.302701 0.020 Uiso 1 1 calc R U . . .
O5 O 0.11439(13) 0.51520(7) 0.20660(11) 0.0447(3) Uani 1 1 d G . . . .
H5E H 0.045075 0.532364 0.186032 0.067 Uiso 1 1 d G U . . .
H5F H 0.150501 0.509458 0.156584 0.067 Uiso 1 1 d G U . . .
C2 C 0.67124(12) 0.66472(5) 0.40088(9) 0.0148(2) Uani 1 1 d . . . . .
H2A H 0.602231 0.641275 0.368861 0.018 Uiso 1 1 calc R U . . .
H2B H 0.716702 0.639854 0.450066 0.018 Uiso 1 1 calc R U . . .
C18 C 0.50396(12) 0.87658(6) 0.46129(10) 0.0177(2) Uani 1 1 d . . . . .
H18A H 0.486181 0.917818 0.442201 0.021 Uiso 1 1 calc R U . . .
H18B H 0.519988 0.875509 0.530660 0.021 Uiso 1 1 calc R U . . .
C21 C 0.43280(12) 0.88387(6) 0.07565(9) 0.0163(2) Uani 1 1 d . . . . .
C5 C 0.71804(12) 0.84894(6) 0.49955(9) 0.0163(2) Uani 1 1 d . . . . .
H5C H 0.725647 0.885321 0.537645 0.020 Uiso 1 1 calc R U . . .
H5D H 0.796545 0.843295 0.472664 0.020 Uiso 1 1 calc R U . . .
C20 C 0.46605(12) 0.83543(6) 0.14658(9) 0.0156(2) Uani 1 1 d . . . . .
H20A H 0.394823 0.829087 0.182026 0.019 Uiso 1 1 calc R U . . .
H20B H 0.478277 0.798713 0.111839 0.019 Uiso 1 1 calc R U . . .
C3 C 0.72026(11) 0.73813(6) 0.51884(9) 0.0153(2) Uani 1 1 d . . . . .
H3A H 0.798779 0.740126 0.490964 0.018 Uiso 1 1 calc R U . . .
H3B H 0.730622 0.708249 0.569324 0.018 Uiso 1 1 calc R U . . .
C12 C 0.51764(12) 0.65222(6) 0.55845(9) 0.0157(2) Uani 1 1 d . . . . .
C11 C 0.50659(11) 0.70167(6) 0.48734(9) 0.0148(2) Uani 1 1 d . . . . .
H11A H 0.442050 0.690845 0.435733 0.018 Uiso 1 1 calc R U . . .
H11B H 0.477523 0.737172 0.517970 0.018 Uiso 1 1 calc R U . . .
C22 C 0.47858(13) 0.88360(6) -0.01114(10) 0.0200(3) Uani 1 1 d . . . . .
H22 H 0.534094 0.853591 -0.025012 0.024 Uiso 1 1 calc R U . . .
C27 C 0.61383(12) 0.68073(6) 0.18875(9) 0.0161(2) Uani 1 1 d . . . . .
H27A H 0.655770 0.642463 0.184004 0.019 Uiso 1 1 calc R U . . .
H27B H 0.601553 0.698640 0.125437 0.019 Uiso 1 1 calc R U . . .
C6 C 0.65340(12) 0.90245(6) 0.35693(9) 0.0176(2) Uani 1 1 d . . . . .
H6C H 0.739043 0.895107 0.343885 0.021 Uiso 1 1 calc R U . . .
H6D H 0.650839 0.941492 0.387106 0.021 Uiso 1 1 calc R U . . .
C9 C 0.73392(12) 0.79164(6) 0.12781(9) 0.0186(2) Uani 1 1 d . . . . .
H9A H 0.797417 0.800343 0.086013 0.022 Uiso 1 1 calc R U . . .
H9B H 0.662931 0.773278 0.089129 0.022 Uiso 1 1 calc R U . . .
C7 C 0.56772(13) 0.90207(6) 0.26586(9) 0.0177(2) Uani 1 1 d . . . . .
H7A H 0.481587 0.907606 0.279122 0.021 Uiso 1 1 calc R U . . .
H7B H 0.588989 0.934929 0.225534 0.021 Uiso 1 1 calc R U . . .
C10 C 0.78665(12) 0.74791(6) 0.20195(9) 0.0179(2) Uani 1 1 d . . . . .
H10A H 0.830932 0.716774 0.171320 0.021 Uiso 1 1 calc R U . . .
H10B H 0.847536 0.768338 0.247460 0.021 Uiso 1 1 calc R U . . .
C4 C 0.69861(12) 0.79736(6) 0.56300(9) 0.0175(2) Uani 1 1 d . . . . .
H4A H 0.613168 0.798655 0.579402 0.021 Uiso 1 1 calc R U . . .
H4B H 0.755308 0.801322 0.621916 0.021 Uiso 1 1 calc R U . . .
C8 C 0.69195(12) 0.84887(6) 0.16738(10) 0.0181(2) Uani 1 1 d . . . . .
H8A H 0.760138 0.864468 0.212288 0.022 Uiso 1 1 calc R U . . .
H8B H 0.676726 0.877522 0.115357 0.022 Uiso 1 1 calc R U . . .
C26 C 0.35148(13) 0.92819(6) 0.09460(10) 0.0199(3) Uani 1 1 d . . . . .
H26 H 0.319702 0.928891 0.153376 0.024 Uiso 1 1 calc R U . . .
C17 C 0.47674(14) 0.59598(6) 0.53168(10) 0.0213(3) Uani 1 1 d . . . . .
H17 H 0.444486 0.588585 0.468291 0.026 Uiso 1 1 calc R U . . .
C13 C 0.56170(13) 0.66241(6) 0.65280(10) 0.0208(3) Uani 1 1 d . . . . .
H13 H 0.587029 0.700823 0.672673 0.025 Uiso 1 1 calc R U . . .
C23 C 0.44353(14) 0.92692(7) -0.07740(10) 0.0250(3) Uani 1 1 d . . . . .
H23 H 0.475537 0.926608 -0.136094 0.030 Uiso 1 1 calc R U . . .
C25 C 0.31634(14) 0.97146(6) 0.02822(11) 0.0251(3) Uani 1 1 d . . . . .
H25 H 0.261086 1.001656 0.041817 0.030 Uiso 1 1 calc R U . . .
C24 C 0.36207(15) 0.97045(7) -0.05779(11) 0.0274(3) Uani 1 1 d . . . . .
H24 H 0.337375 0.999748 -0.103383 0.033 Uiso 1 1 calc R U . . .
C14 C 0.56864(16) 0.61682(7) 0.71750(11) 0.0288(3) Uani 1 1 d . . . . .
H14 H 0.600025 0.624035 0.781122 0.035 Uiso 1 1 calc R U . . .
C16 C 0.48277(17) 0.55061(7) 0.59699(12) 0.0297(3) Uani 1 1 d . . . . .
H16 H 0.454421 0.512471 0.578056 0.036 Uiso 1 1 calc R U . . .
C15 C 0.53001(18) 0.56084(7) 0.68968(12) 0.0325(4) Uani 1 1 d . . . . .
H15 H 0.535848 0.529593 0.733903 0.039 Uiso 1 1 calc R U . . .
O4B O 0.1677(9) 0.6041(5) 0.2401(8) 0.044(3) Uani 0.147(4) 1 d G . P A 2
H4BA H 0.151733 0.580803 0.191990 0.066 Uiso 0.147(4) 1 d G U P A 2
H4BB H 0.242894 0.595344 0.262949 0.066 Uiso 0.147(4) 1 d G U P A 2

loop_
_atom_site_aniso_label
_atom_site_aniso_U_11
_atom_site_aniso_U_22
_atom_site_aniso_U_33
_atom_site_aniso_U_23
_atom_site_aniso_U_13
_atom_site_aniso_U_12
Co1 0.01002(8) 0.01186(8) 0.01287(8) 0.00022(6) 0.00015(5) -0.00011(5)
Cl1 0.01577(13) 0.01963(14) 0.02176(15) 0.00159(11) 0.00334(11) 0.00187(11)
Cl2 0.0382(2) 0.02159(16) 0.02611(17) 0.00451(13) 0.00904(15) 0.00534(14)
O1 0.0134(4) 0.0148(4) 0.0180(4) -0.0027(3) 0.0002(3) 0.0000(3)
O2 0.0120(4) 0.0160(4) 0.0179(4) -0.0032(3) 0.0002(3) 0.0001(3)
O8 0.0387(6) 0.0188(5) 0.0326(6) -0.0042(4) 0.0113(5) 0.0003(4)
N4 0.0100(4) 0.0142(5) 0.0139(5) 0.0007(4) 0.0009(4) 0.0004(3)
N2 0.0128(4) 0.0141(5) 0.0161(5) 0.0008(4) -0.0012(4) -0.0019(4)
O7 0.0491(7) 0.0185(5) 0.0286(6) 0.0014(4) 0.0084(5) -0.0016(5)
N3 0.0107(4) 0.0151(5) 0.0166(5) -0.0009(4) -0.0007(4) -0.0008(4)
N1 0.0122(4) 0.0159(5) 0.0133(5) 0.0004(4) 0.0015(4) 0.0005(4)
O3 0.0263(6) 0.0412(7) 0.0523(8) -0.0203(6) 0.0157(6) -0.0060(5)
N5 0.0201(5) 0.0148(5) 0.0246(6) -0.0039(4) 0.0048(4) -0.0016(4)
N6 0.0182(5) 0.0280(6) 0.0264(6) -0.0116(5) 0.0085(5) -0.0059(5)
O4A 0.0275(7) 0.0365(8) 0.0407(9) -0.0007(7) 0.0090(6) -0.0069(6)
C19 0.0131(5) 0.0144(5) 0.0172(5) -0.0004(4) -0.0002(4) 0.0008(4)
O6 0.0607(10) 0.0508(9) 0.0423(8) -0.0069(7) 0.0088(7) 0.0169(8)
C28 0.0153(5) 0.0156(5) 0.0124(5) 0.0001(4) -0.0007(4) 0.0006(4)
C1 0.0147(5) 0.0184(6) 0.0159(5) 0.0015(4) 0.0017(4) 0.0054(4)
O5 0.0350(7) 0.0560(9) 0.0432(8) 0.0032(7) 0.0049(6) -0.0001(6)
C2 0.0150(5) 0.0144(5) 0.0148(5) 0.0011(4) 0.0011(4) 0.0034(4)
C18 0.0127(5) 0.0174(6) 0.0229(6) -0.0062(5) 0.0013(5) -0.0006(4)
C21 0.0151(5) 0.0164(5) 0.0161(6) 0.0019(4) -0.0028(4) -0.0030(4)
C5 0.0130(5) 0.0171(6) 0.0179(6) -0.0012(4) -0.0024(4) -0.0021(4)
C20 0.0144(5) 0.0163(5) 0.0153(5) 0.0021(4) -0.0020(4) -0.0027(4)
C3 0.0128(5) 0.0177(6) 0.0147(5) 0.0006(4) -0.0014(4) 0.0005(4)
C12 0.0151(5) 0.0170(6) 0.0155(5) 0.0016(4) 0.0041(4) 0.0011(4)
C11 0.0117(5) 0.0165(5) 0.0164(6) 0.0022(4) 0.0023(4) 0.0005(4)
C22 0.0185(6) 0.0235(6) 0.0172(6) 0.0008(5) -0.0008(5) -0.0045(5)
C27 0.0163(5) 0.0171(6) 0.0152(5) -0.0023(4) 0.0028(4) 0.0000(4)
C6 0.0182(6) 0.0143(5) 0.0194(6) 0.0006(4) -0.0021(5) -0.0036(4)
C9 0.0164(6) 0.0229(6) 0.0169(6) 0.0028(5) 0.0044(5) -0.0012(5)
C7 0.0197(6) 0.0130(5) 0.0193(6) 0.0009(4) -0.0022(5) -0.0011(4)
C10 0.0133(5) 0.0223(6) 0.0185(6) 0.0021(5) 0.0044(4) 0.0003(5)
C4 0.0185(6) 0.0193(6) 0.0142(5) -0.0015(4) -0.0005(4) -0.0020(5)
C8 0.0145(5) 0.0196(6) 0.0202(6) 0.0029(5) 0.0015(5) -0.0037(4)
C26 0.0204(6) 0.0191(6) 0.0188(6) -0.0001(5) -0.0028(5) -0.0001(5)
C17 0.0263(7) 0.0191(6) 0.0195(6) -0.0002(5) 0.0061(5) -0.0029(5)
C13 0.0250(7) 0.0217(6) 0.0164(6) 0.0001(5) 0.0051(5) -0.0003(5)
C23 0.0251(7) 0.0305(7) 0.0181(6) 0.0063(5) -0.0026(5) -0.0120(6)
C25 0.0250(7) 0.0174(6) 0.0303(7) 0.0018(5) -0.0079(6) 0.0005(5)
C24 0.0302(8) 0.0215(7) 0.0272(7) 0.0104(6) -0.0097(6) -0.0095(6)
C14 0.0389(9) 0.0320(8) 0.0163(6) 0.0045(6) 0.0064(6) 0.0011(7)
C16 0.0432(9) 0.0188(7) 0.0292(8) 0.0023(6) 0.0127(7) -0.0042(6)
C15 0.0483(10) 0.0262(7) 0.0249(7) 0.0108(6) 0.0125(7) 0.0032(7)
O4B 0.029(5) 0.039(5) 0.068(7) -0.010(5) 0.018(4) -0.004(4)

loop_
_atom_type_symbol
_atom_type_description
_atom_type_scat_dispersion_real
_atom_type_scat_dispersion_imag
_atom_type_scat_source
C C 0.0033 0.0016 'International Tables Vol C Tables 4.2.6.8 and 6.1.1.4'
H H 0.0000 0.0000 'International Tables Vol C Tables 4.2.6.8 and 6.1.1.4'
Cl Cl 0.1484 0.1585 'International Tables Vol C Tables 4.2.6.8 and 6.1.1.4'
Co Co 0.3494 0.9721 'International Tables Vol C Tables 4.2.6.8 and 6.1.1.4'
N N 0.0061 0.0033 'International Tables Vol C Tables 4.2.6.8 and 6.1.1.4'
O O 0.0106 0.0060 'International Tables Vol C Tables 4.2.6.8 and 6.1.1.4'

loop_
_geom_angle_atom_site_label_1
_geom_angle_atom_site_label_2
_geom_angle_atom_site_label_3
_geom_angle
_geom_angle_site_symmetry_1
_geom_angle_site_symmetry_3
_geom_angle_publ_flag
O1 Co1 O2 77.07(4) . . ?
O1 Co1 N4 89.65(4) . . ?
O1 Co1 N2 106.36(4) . . ?
O1 Co1 N3 153.68(4) . . ?
O1 Co1 N1 77.76(4) . . ?
O2 Co1 N4 99.50(4) . . ?
O2 Co1 N2 95.99(4) . . ?
O2 Co1 N3 77.12(4) . . ?
O2 Co1 N1 154.77(4) . . ?
N4 Co1 N3 89.56(4) . . ?
N4 Co1 N1 82.04(4) . . ?
N2 Co1 N4 159.88(4) . . ?
N2 Co1 N3 81.43(4) . . ?
N2 Co1 N1 89.40(4) . . ?
N1 Co1 N3 128.10(4) . . ?
C28 O1 Co1 117.37(8) . . ?
C19 O2 Co1 118.18(8) . . ?
H8C O8 H8D 104.6 . . ?
C2 N4 Co1 104.49(7) . . ?
C2 N4 C3 106.55(9) . . ?
C2 N4 C11 109.96(10) . . ?
C3 N4 Co1 117.64(8) . . ?
C3 N4 C11 110.76(10) . . ?
C11 N4 Co1 107.15(7) . . ?
C20 N2 Co1 104.25(7) . . ?
C7 N2 Co1 104.30(8) . . ?
C7 N2 C20 110.01(10) . . ?
C7 N2 C8 107.33(10) . . ?
C8 N2 Co1 119.82(8) . . ?
C8 N2 C20 110.76(10) . . ?
H7C O7 H7D 104.5 . . ?
C18 N3 Co1 108.84(7) . . ?
C18 N3 C5 108.59(10) . . ?
C5 N3 Co1 117.89(8) . . ?
C6 N3 Co1 103.97(8) . . ?
C6 N3 C18 108.99(10) . . ?
C6 N3 C5 108.24(10) . . ?
C1 N1 Co1 105.16(7) . . ?
C1 N1 C10 108.03(10) . . ?
C27 N1 Co1 107.53(7) . . ?
C27 N1 C1 108.32(10) . . ?
C27 N1 C10 108.74(10) . . ?
C10 N1 Co1 118.65(8) . . ?
H3C O3 H3D 109.6 . . ?
H5A N5 H5B 120.0 . . ?
C28 N5 H5A 120.0 . . ?
C28 N5 H5B 120.0 . . ?
H6A N6 H6B 120.0 . . ?
C19 N6 H6A 120.0 . . ?
C19 N6 H6B 120.0 . . ?
H4AA O4A H4AB 104.5 . . ?
O2 C19 N6 123.12(12) . . ?
O2 C19 C18 119.95(11) . . ?
N6 C19 C18 116.93(12) . . ?
H6E O6 H6F 104.5 . . ?
O1 C28 N5 122.96(12) . . ?
O1 C28 C27 117.93(11) . . ?
N5 C28 C27 119.10(12) . . ?
N1 C1 H1A 109.3 . . ?
N1 C1 H1B 109.3 . . ?
N1 C1 C2 111.48(10) . . ?
H1A C1 H1B 108.0 . . ?
C2 C1 H1A 109.3 . . ?
C2 C1 H1B 109.3 . . ?
H5E O5 H5F 104.5 . . ?
N4 C2 C1 110.21(10) . . ?
N4 C2 H2A 109.6 . . ?
N4 C2 H2B 109.6 . . ?
C1 C2 H2A 109.6 . . ?
C1 C2 H2B 109.6 . . ?
H2A C2 H2B 108.1 . . ?
N3 C18 C19 112.41(10) . . ?
N3 C18 H18A 109.1 . . ?
N3 C18 H18B 109.1 . . ?
C19 C18 H18A 109.1 . . ?
C19 C18 H18B 109.1 . . ?
H18A C18 H18B 107.9 . . ?
C22 C21 C20 120.89(12) . . ?
C26 C21 C20 120.19(12) . . ?
C26 C21 C22 118.86(12) . . ?
N3 C5 H5C 108.9 . . ?
N3 C5 H5D 108.9 . . ?
N3 C5 C4 113.29(10) . . ?
H5C C5 H5D 107.7 . . ?
C4 C5 H5C 108.9 . . ?
C4 C5 H5D 108.9 . . ?
N2 C20 C21 116.53(10) . . ?
N2 C20 H20A 108.2 . . ?
N2 C20 H20B 108.2 . . ?
C21 C20 H20A 108.2 . . ?
C21 C20 H20B 108.2 . . ?
H20A C20 H20B 107.3 . . ?
N4 C3 H3A 108.3 . . ?
N4 C3 H3B 108.3 . . ?
N4 C3 C4 115.99(10) . . ?
H3A C3 H3B 107.4 . . ?
C4 C3 H3A 108.3 . . ?
C4 C3 H3B 108.3 . . ?
C17 C12 C11 119.98(12) . . ?
C17 C12 C13 118.67(12) . . ?
C13 C12 C11 121.24(12) . . ?
N4 C11 C12 116.70(10) . . ?
N4 C11 H11A 108.1 . . ?
N4 C11 H11B 108.1 . . ?
C12 C11 H11A 108.1 . . ?
C12 C11 H11B 108.1 . . ?
H11A C11 H11B 107.3 . . ?
C21 C22 H22 119.7 . . ?
C23 C22 C21 120.52(14) . . ?
C23 C22 H22 119.7 . . ?
N1 C27 C28 110.18(10) . . ?
N1 C27 H27A 109.6 . . ?
N1 C27 H27B 109.6 . . ?
C28 C27 H27A 109.6 . . ?
C28 C27 H27B 109.6 . . ?
H27A C27 H27B 108.1 . . ?
N3 C6 H6C 109.6 . . ?
N3 C6 H6D 109.6 . . ?
N3 C6 C7 110.20(10) . . ?
H6C C6 H6D 108.1 . . ?
C7 C6 H6C 109.6 . . ?
C7 C6 H6D 109.6 . . ?
H9A C9 H9B 107.6 . . ?
C10 C9 H9A 108.7 . . ?
C10 C9 H9B 108.7 . . ?
C8 C9 H9A 108.7 . . ?
C8 C9 H9B 108.7 . . ?
C8 C9 C10 114.04(11) . . ?
N2 C7 C6 110.03(11) . . ?
N2 C7 H7A 109.7 . . ?
N2 C7 H7B 109.7 . . ?
C6 C7 H7A 109.7 . . ?
C6 C7 H7B 109.7 . . ?
H7A C7 H7B 108.2 . . ?
N1 C10 C9 113.82(10) . . ?
N1 C10 H10A 108.8 . . ?
N1 C10 H10B 108.8 . . ?
C9 C10 H10A 108.8 . . ?
C9 C10 H10B 108.8 . . ?
H10A C10 H10B 107.7 . . ?
C5 C4 C3 113.33(11) . . ?
C5 C4 H4A 108.9 . . ?
C5 C4 H4B 108.9 . . ?
C3 C4 H4A 108.9 . . ?
C3 C4 H4B 108.9 . . ?
H4A C4 H4B 107.7 . . ?
N2 C8 C9 115.79(11) . . ?
N2 C8 H8A 108.3 . . ?
N2 C8 H8B 108.3 . . ?
C9 C8 H8A 108.3 . . ?
C9 C8 H8B 108.3 . . ?
H8A C8 H8B 107.4 . . ?
C21 C26 H26 119.7 . . ?
C25 C26 C21 120.58(14) . . ?
C25 C26 H26 119.7 . . ?
C12 C17 H17 119.7 . . ?
C16 C17 C12 120.55(14) . . ?
C16 C17 H17 119.7 . . ?
C12 C13 H13 119.8 . . ?
C14 C13 C12 120.50(14) . . ?
C14 C13 H13 119.8 . . ?
C22 C23 H23 120.0 . . ?
C24 C23 C22 119.95(14) . . ?
C24 C23 H23 120.0 . . ?
C26 C25 H25 120.1 . . ?
C24 C25 C26 119.90(14) . . ?
C24 C25 H25 120.1 . . ?
C23 C24 C25 120.18(13) . . ?
C23 C24 H24 119.9 . . ?
C25 C24 H24 119.9 . . ?
C13 C14 H14 119.9 . . ?
C15 C14 C13 120.28(15) . . ?
C15 C14 H14 119.9 . . ?
C17 C16 H16 119.9 . . ?
C15 C16 C17 120.24(15) . . ?
C15 C16 H16 119.9 . . ?
C14 C15 C16 119.72(14) . . ?
C14 C15 H15 120.1 . . ?
C16 C15 H15 120.1 . . ?
H4BA O4B H4BB 104.6 . . ?

loop_
_geom_bond_atom_site_label_1
_geom_bond_atom_site_label_2
_geom_bond_distance
_geom_bond_site_symmetry_2
_geom_bond_publ_flag
Co1 O1 2.0953(9) . ?
Co1 O2 2.0958(9) . ?
Co1 N4 2.2264(11) . ?
Co1 N2 2.2102(11) . ?
Co1 N3 2.2861(11) . ?
Co1 N1 2.2438(11) . ?
O1 C28 1.2558(15) . ?
O2 C19 1.2499(15) . ?
O8 H8C 0.8686 . ?
O8 H8D 0.8700 . ?
N4 C2 1.4915(16) . ?
N4 C3 1.4933(16) . ?
N4 C11 1.5040(16) . ?
N2 C20 1.5048(16) . ?
N2 C7 1.4863(17) . ?
N2 C8 1.4944(17) . ?
O7 H7C 0.8691 . ?
O7 H7D 0.8706 . ?
N3 C18 1.4854(16) . ?
N3 C5 1.4940(16) . ?
N3 C6 1.4836(17) . ?
N1 C1 1.4894(16) . ?
N1 C27 1.4845(16) . ?
N1 C10 1.4906(16) . ?
O3 H3C 0.8690 . ?
O3 H3D 0.8694 . ?
N5 H5A 0.8800 . ?
N5 H5B 0.8800 . ?
N5 C28 1.3113(17) . ?
N6 H6A 0.8800 . ?
N6 H6B 0.8800 . ?
N6 C19 1.3152(17) . ?
O4A H4AA 0.8702 . ?
O4A H4AB 0.8694 . ?
C19 C18 1.5100(18) . ?
O6 H6E 0.8701 . ?
O6 H6F 0.8699 . ?
C28 C27 1.5042(18) . ?
C1 H1A 0.9900 . ?
C1 H1B 0.9900 . ?
C1 C2 1.5191(18) . ?
O5 H5E 0.8711 . ?
O5 H5F 0.8695 . ?
C2 H2A 0.9900 . ?
C2 H2B 0.9900 . ?
C18 H18A 0.9900 . ?
C18 H18B 0.9900 . ?
C21 C20 1.5144(18) . ?
C21 C22 1.3969(19) . ?
C21 C26 1.3920(19) . ?
C5 H5C 0.9900 . ?
C5 H5D 0.9900 . ?
C5 C4 1.5158(19) . ?
C20 H20A 0.9900 . ?
C20 H20B 0.9900 . ?
C3 H3A 0.9900 . ?
C3 H3B 0.9900 . ?
C3 C4 1.5197(18) . ?
C12 C11 1.5138(18) . ?
C12 C17 1.3940(19) . ?
C12 C13 1.4004(19) . ?
C11 H11A 0.9900 . ?
C11 H11B 0.9900 . ?
C22 H22 0.9500 . ?
C22 C23 1.391(2) . ?
C27 H27A 0.9900 . ?
C27 H27B 0.9900 . ?
C6 H6C 0.9900 . ?
C6 H6D 0.9900 . ?
C6 C7 1.5128(18) . ?
C9 H9A 0.9900 . ?
C9 H9B 0.9900 . ?
C9 C10 1.5185(19) . ?
C9 C8 1.513(2) . ?
C7 H7A 0.9900 . ?
C7 H7B 0.9900 . ?
C10 H10A 0.9900 . ?
C10 H10B 0.9900 . ?
C4 H4A 0.9900 . ?
C4 H4B 0.9900 . ?
C8 H8A 0.9900 . ?
C8 H8B 0.9900 . ?
C26 H26 0.9500 . ?
C26 C25 1.391(2) . ?
C17 H17 0.9500 . ?
C17 C16 1.390(2) . ?
C13 H13 0.9500 . ?
C13 C14 1.388(2) . ?
C23 H23 0.9500 . ?
C23 C24 1.383(2) . ?
C25 H25 0.9500 . ?
C25 C24 1.386(2) . ?
C24 H24 0.9500 . ?
C14 H14 0.9500 . ?
C14 C15 1.385(2) . ?
C16 H16 0.9500 . ?
C16 C15 1.387(2) . ?
C15 H15 0.9500 . ?
O4B H4BA 0.8701 . ?
O4B H4BB 0.8693 . ?

loop_
_geom_torsion_atom_site_label_1
_geom_torsion_atom_site_label_2
_geom_torsion_atom_site_label_3
_geom_torsion_atom_site_label_4
_geom_torsion
_geom_torsion_site_symmetry_1
_geom_torsion_site_symmetry_2
_geom_torsion_site_symmetry_3
_geom_torsion_site_symmetry_4
_geom_torsion_publ_flag
Co1 O1 C28 N5 157.68(10) . . . . ?
Co1 O1 C28 C27 -23.62(14) . . . . ?
Co1 O2 C19 N6 -157.54(11) . . . . ?
Co1 O2 C19 C18 22.71(15) . . . . ?
Co1 N4 C2 C1 45.61(11) . . . . ?
Co1 N4 C3 C4 53.84(13) . . . . ?
Co1 N4 C11 C12 168.90(9) . . . . ?
Co1 N2 C20 C21 165.81(9) . . . . ?
Co1 N2 C7 C6 48.32(11) . . . . ?
Co1 N2 C8 C9 50.23(14) . . . . ?
Co1 N3 C18 C19 1.42(13) . . . . ?
Co1 N3 C5 C4 -54.61(13) . . . . ?
Co1 N3 C6 C7 40.90(11) . . . . ?
Co1 N1 C1 C2 38.75(11) . . . . ?
Co1 N1 C27 C28 -27.42(12) . . . . ?
Co1 N1 C10 C9 -54.82(13) . . . . ?
O1 C28 C27 N1 35.28(16) . . . . ?
O2 C19 C18 N3 -15.40(17) . . . . ?
N4 C3 C4 C5 -74.79(14) . . . . ?
N3 C5 C4 C3 74.28(14) . . . . ?
N3 C6 C7 N2 -63.98(14) . . . . ?
N1 C1 C2 N4 -60.22(13) . . . . ?
N5 C28 C27 N1 -145.96(12) . . . . ?
N6 C19 C18 N3 164.83(12) . . . . ?
C1 N1 C27 C28 85.75(12) . . . . ?
C1 N1 C10 C9 -174.24(11) . . . . ?
C2 N4 C3 C4 170.60(10) . . . . ?
C2 N4 C11 C12 55.91(14) . . . . ?
C18 N3 C5 C4 69.69(13) . . . . ?
C18 N3 C6 C7 -75.05(13) . . . . ?
C21 C22 C23 C24 -0.5(2) . . . . ?
C21 C26 C25 C24 0.3(2) . . . . ?
C5 N3 C18 C19 -128.10(11) . . . . ?
C5 N3 C6 C7 167.02(11) . . . . ?
C20 N2 C7 C6 159.61(11) . . . . ?
C20 N2 C8 C9 -71.16(14) . . . . ?
C20 C21 C22 C23 177.33(12) . . . . ?
C20 C21 C26 C25 -177.26(12) . . . . ?
C3 N4 C2 C1 -79.61(12) . . . . ?
C3 N4 C11 C12 -61.59(14) . . . . ?
C12 C17 C16 C15 -0.2(2) . . . . ?
C12 C13 C14 C15 -1.1(2) . . . . ?
C11 N4 C2 C1 160.30(10) . . . . ?
C11 N4 C3 C4 -69.83(13) . . . . ?
C11 C12 C17 C16 -177.96(13) . . . . ?
C11 C12 C13 C14 178.55(13) . . . . ?
C22 C21 C20 N2 90.78(15) . . . . ?
C22 C21 C26 C25 0.0(2) . . . . ?
C22 C23 C24 C25 0.8(2) . . . . ?
C27 N1 C1 C2 -75.99(13) . . . . ?
C27 N1 C10 C9 68.41(14) . . . . ?
C6 N3 C18 C19 114.19(12) . . . . ?
C6 N3 C5 C4 -172.12(11) . . . . ?
C7 N2 C20 C21 54.48(14) . . . . ?
C7 N2 C8 C9 168.73(11) . . . . ?
C10 N1 C1 C2 166.38(11) . . . . ?
C10 N1 C27 C28 -157.07(10) . . . . ?
C10 C9 C8 N2 -70.50(15) . . . . ?
C8 N2 C20 C21 -64.02(14) . . . . ?
C8 N2 C7 C6 -79.80(13) . . . . ?
C8 C9 C10 N1 72.99(15) . . . . ?
C26 C21 C20 N2 -91.98(15) . . . . ?
C26 C21 C22 C23 0.0(2) . . . . ?
C26 C25 C24 C23 -0.7(2) . . . . ?
C17 C12 C11 N4 -100.47(14) . . . . ?
C17 C12 C13 C14 2.4(2) . . . . ?
C17 C16 C15 C14 1.5(3) . . . . ?
C13 C12 C11 N4 83.38(15) . . . . ?
C13 C12 C17 C16 -1.7(2) . . . . ?
C13 C14 C15 C16 -0.8(3) . . . . ?
